data_1511161
loop_
_publ_author_name
'Liang, J.K.'
'Xu, T.'
'Yang, Z.'
'Chen, X.L.'
'Lan, Y.C.'

_publ_section_title
;
 Phase relations in the Mg O - Ga2 O3 - B2 O3 system and crystal structure
 of Mg Ga B O4
;
_journal_name_full 'Journal of Alloys Compd.'
_journal_page_first 247
_journal_page_last 252
_journal_paper_doi 10.1016/S0925-8388(01)00871-4
_journal_volume 319
_journal_year 2001
_chemical_formula_sum 'B Ga Mg O4'
_chemical_name_systematic 'Mg Ga (B O3) O'
_space_group_IT_number 62
_symmetry_space_group_name_Hall '-P 2c 2n'
_symmetry_space_group_name_H-M 'P n a m'
_cell_angle_alpha 90
_cell_angle_beta 90
_cell_angle_gamma 90
_cell_formula_units_Z 4
_cell_length_a 9.1847
_cell_length_b 9.2942
_cell_length_c 3.0779
_cell_volume 262.743
_citation_journal_id_ASTM JALCEU
_cod_data_source_file boron0-1_265.cif
_cod_data_source_block B1Ga1Mg1O4
_cod_original_cell_volume 262.7432
_cod_original_sg_symbol_Hall '-P 2ac 2n (-x,z,y)'
_cod_original_formula_sum 'B1 Ga1 Mg1 O4'
_cod_database_code 1511161

loop_
_symmetry_equiv_pos_as_xyz
x,y,z
-x+1/2,y+1/2,-z
x+1/2,-y+1/2,-z+1/2
-x,-y,z+1/2
-x,-y,-z
x-1/2,-y-1/2,z
-x-1/2,y-1/2,z-1/2
x,y,-z-1/2

loop_
_atom_site_label
_atom_site_type_symbol
_atom_site_fract_x
_atom_site_fract_y
_atom_site_fract_z
_atom_site_occupancy
_atom_site_U_iso_or_equiv
Ga2 Ga+3 0.3966 0.1907 0.25 0.222 0.0
O4 O-2 0.4888 0.3855 0.25 1 0.0
Mg1 Mg+2 0.3855 0.5693 0.25 0.222 0.0
O2 O-2 0.2558 0.7456 0.25 1 0.0
O1 O-2 0.4822 0.874 0.25 1 0.0
O3 O-2 0.2636 0.0073 0.25 1 0.0
Ga1 Ga+3 0.3855 0.5693 0.25 0.778 0.0
B1 B+3 0.3365 0.8759 0.25 1 0.0
Mg2 Mg+2 0.3966 0.1907 0.25 0.778 0.0
